data_1521108
loop_
_publ_author_name
'Haase, W.'

_publ_section_title
;
 Die Kristall- und Molekuelstruktur von
 Dicaesium-octafluoro-dioxo-diarsenat, Cs2 (As2 F8 O2), und
 dreidimensionale Verfeinerung der Strukturen von K2 (As2 F8 O2) und Rb2
 (As2 F8 O2)
;
_journal_name_full 'Chemische Berichte'
_journal_page_first 1009
_journal_page_last 1018
_journal_volume 107
_journal_year 1974
_chemical_formula_sum 'As2 F8 O2 Rb2'
_chemical_name_systematic 'Rb2 (As2 F8 O2)'
_space_group_IT_number 14
_symmetry_space_group_name_Hall '-P 2yn'
_symmetry_space_group_name_H-M 'P 1 21/n 1'
_cell_angle_alpha 90
_cell_angle_beta 92
_cell_angle_gamma 90
_cell_formula_units_Z 2
_cell_length_a 5.277
_cell_length_b 5.953
_cell_length_c 13.883
_cell_volume 435.855
_citation_journal_id_ASTM CHBEAM
_cod_data_source_file Haase_CHBEAM_1974_1286.cif
_cod_data_source_block As2F8O2Rb2
_cod_original_cell_volume 435.8546
_cod_original_sg_symbol_Hall '-P 2ybc (x-z,y,z)'
_cod_database_code 1521108

loop_
_symmetry_equiv_pos_as_xyz
x,y,z
-x+1/2,y+1/2,-z+1/2
-x,-y,-z
x-1/2,-y-1/2,z-1/2

loop_
_atom_site_label
_atom_site_type_symbol
_atom_site_fract_x
_atom_site_fract_y
_atom_site_fract_z
_atom_site_occupancy
_atom_site_U_iso_or_equiv
F2 F-1 0.3137 0.1134 0.1647 1 0.0
O1 O-2 0.195 -0.1095 0.0098 1 0.0
As1 As+5 0.0638 0.1163 0.0796 1 0.0
F3 F-1 -0.0692 0.3265 0.1496 1 0.0
F4 F-1 0.218 0.328 0.0192 1 0.0
F1 F-1 -0.0748 -0.0667 0.1572 1 0.0
Rb1 Rb+1 0.4958 -0.3658 0.1489 1 0.0
